data_2005968
loop_
_publ_author_name
'Kumaradhas, P.'
'Nirmala, K. A.'

_publ_section_title
;(+-)-2-[Hydroxy(4-methoxyphenyl)methyl]-2<i>H</i>-1,4-benzothiazin-3(4<i>H</i>)-one
 Hydrate
;
_journal_issue 3
_journal_name_full 'Acta Crystallographica Section C'
_journal_page_first 313
_journal_page_last 315
_journal_paper_doi 10.1107/S0108270196011857
_journal_volume 53
_journal_year 1997
_chemical_formula_moiety 'C16 H15 N O3 S,H2 O '
_chemical_formula_sum 'C16 H17 N O4 S'
_chemical_formula_weight 319.37
_space_group_IT_number 14
_symmetry_cell_setting monoclinic
_symmetry_space_group_name_Hall '-P 2ybc'
_symmetry_space_group_name_H-M 'P 1 21/c 1'
_atom_type_scat_source 'SHELXL-93 (Sheldrick, 1993)'
_cell_angle_alpha 90.00
_cell_angle_beta 102.46(2)
_cell_angle_gamma 90.00
_cell_formula_units_Z 4
_cell_length_a 12.050(6)
_cell_length_b 5.612(2)
_cell_length_c 23.795(4)
_cell_measurement_reflns_used 25
_cell_measurement_temperature 294
_cell_measurement_theta_max 14
_cell_measurement_theta_min 8
_cell_volume 1571.2(10)
_computing_cell_refinement 'CAD-4 Software'
_computing_data_collection 'CAD-4 Software (Enraf-Nonius, 1989)'
_computing_data_reduction 'NRCVAX DATRD2 (Gabe, Le Page, White & Lee, 1989)'
_computing_molecular_graphics 'ORTEPII (Johnson, 1976) in NRCVAX'
_computing_publication_material SHELXL93
_computing_structure_refinement 'SHELXL93 (Sheldrick, 1993)'
_computing_structure_solution 'SHELXS86 (Sheldrick, 1990)'
_diffrn_measurement_device Enraf-Nonius
_diffrn_measurement_method \w/2\q
_diffrn_radiation_type 'Mo K\a'
_diffrn_radiation_wavelength 0.7093
_diffrn_reflns_av_R_equivalents 0.0000
_diffrn_reflns_limit_h_max 14
_diffrn_reflns_limit_h_min -14
_diffrn_reflns_limit_k_max 6
_diffrn_reflns_limit_k_min 0
_diffrn_reflns_limit_l_max 28
_diffrn_reflns_limit_l_min 0
_diffrn_reflns_number 2375
_diffrn_reflns_theta_max 25
_diffrn_standards_decay_% <2
_diffrn_standards_interval_time 60
_diffrn_standards_number 2
_exptl_absorpt_coefficient_mu 0.223
_exptl_absorpt_correction_type none
_exptl_crystal_colour Colourless
_exptl_crystal_density_diffrn 1.350
_exptl_crystal_density_meas 1.345
_exptl_crystal_density_method 'flotation in xylene-CCl~4~ mixture'
_exptl_crystal_description Needle
_exptl_crystal_size_max 0.20
_exptl_crystal_size_mid 0.18
_exptl_crystal_size_min 0.15
_refine_diff_density_max 0.17
_refine_diff_density_min -0.27
_refine_ls_extinction_method none
_refine_ls_goodness_of_fit_obs 1.13
_refine_ls_hydrogen_treatment refall
_refine_ls_number_parameters 267
_refine_ls_number_reflns 2375
_refine_ls_R_factor_obs 0.050
_refine_ls_shift/esd_max 0.004
_refine_ls_structure_factor_coef Fsqd
_refine_ls_weighting_details 'w = 1/[\s^2^(Fo^2^)+(0.0466P)^2^+0.7290P] where P=(Fo^2^+2Fc^2^)/3'
_refine_ls_weighting_scheme calc
_refine_ls_wR_factor_obs 0.094
_reflns_number_observed 1578
_reflns_number_total 2375
_reflns_observed_criterion I>2\s(I)
_cod_data_source_file bk1267.cif
_cod_data_source_block k615
_cod_depositor_comments
;
The following automatic conversions were performed:
'_symmetry_cell_setting' value 'Monoclinic' changed to 'monoclinic'
according to '/home/saulius/struct/CIF-dictionaries/cif_core.dic'
dictionary named 'cif_core.dic' version 2.4.1 from 2010-06-29.

Automatic conversion script
Id: cif_fix_enum 1527 2010-12-29 10:47:43Z saulius 

The following automatic conversions were performed:

'_symmetry_cell_setting' value 'Monoclinic' changed to 'monoclinic'
according to /home/saulius/struct/CIF-dictionaries/cif_core.dic
dictionary named 'cif_core.dic' version 2.4.1 from
2010-06-29.

'_exptl_absorpt_correction_type' value 'None' changed to
'none' according to
/home/saulius/struct/CIF-dictionaries/cif_core.dic dictionary named
'cif_core.dic' version 2.4.1 from 2010-06-29.

Automatic conversion script
Id: cif_fix_values 1715 2011-07-08 13:25:40Z adriana 

The following automatic conversions were performed:

'_refine_ls_weighting_scheme' value 'calc w =
1/[\s^2^(Fo^2^)+(0.0466P)^2^+0.7290P] where P=(Fo^2^+2Fc^2^)/3' was
changed to 'calc'. New tag '_refine_ls_weighting_details' was
created. The value of the new tag was set to 'w =
1/[\s^2^(Fo^2^)+(0.0466P)^2^+0.7290P] where P=(Fo^2^+2Fc^2^)/3'.

Automatic conversion script
Id: cif_fix_values 3143 2015-03-26 13:38:13Z robertas 
;
_cod_original_cell_volume 1571.2(9)
_cod_original_sg_symbol_H-M 'P 21/c'
_cod_database_code 2005968

loop_
_symmetry_equiv_pos_as_xyz
x,y,z
-x,-y,-z
x,1/2-y,1/2+z
-x,-1/2+y,-1/2-z

loop_
_atom_site_aniso_label
_atom_site_aniso_U_11
_atom_site_aniso_U_12
_atom_site_aniso_U_13
_atom_site_aniso_U_22
_atom_site_aniso_U_23
_atom_site_aniso_U_33
C(1) 0.065(2) 0.021(2) 0.027(2) 0.079(3) 0.027(2) 0.052(2)
C(2) 0.044(2) 0.018(2) 0.0099(14) 0.061(2) 0.003(2) 0.036(2)
C(3) 0.038(2) 0.007(2) 0.0066(13) 0.047(2) 0.004(2) 0.036(2)
C(4) 0.048(2) -0.001(2) 0.012(2) 0.060(2) 0.003(2) 0.045(2)
C(5) 0.057(2) -0.006(2) 0.017(2) 0.062(3) 0.000(2) 0.070(2)
C(6) 0.066(3) -0.001(2) 0.028(2) 0.071(3) 0.019(3) 0.086(3)
S(7) 0.0661(5) 0.0245(5) 0.0037(4) 0.0823(7) -0.0080(5) 0.0319(4)
C(8) 0.056(2) 0.001(2) -0.0047(15) 0.046(2) -0.004(2) 0.038(2)
C(9) 0.044(2) -0.001(2) 0.0014(14) 0.043(2) -0.004(2) 0.038(2)
O(10) 0.0577(15) 0.0008(14) 0.0086(11) 0.067(2) 0.0014(12) 0.0416(13)
C(11) 0.036(2) 0.0024(15) 0.0040(13) 0.038(2) -0.0048(15) 0.041(2)
C(12) 0.044(2) -0.007(2) 0.0038(15) 0.051(2) 0.006(2) 0.043(2)
C(13) 0.037(2) -0.009(2) -0.0014(15) 0.060(2) 0.000(2) 0.049(2)
C(14) 0.036(2) 0.008(2) 0.0048(13) 0.051(2) 0.001(2) 0.039(2)
C(15) 0.054(2) 0.002(2) 0.012(2) 0.042(2) 0.008(2) 0.049(2)
C(16) 0.043(2) -0.006(2) 0.006(2) 0.039(2) -0.005(2) 0.052(2)
O(17) 0.0572(14) 0.0034(14) -0.0031(11) 0.079(2) 0.0165(13) 0.0450(13)
C(18) 0.080(3) 0.009(3) -0.003(2) 0.104(4) 0.033(3) 0.062(3)
C(19) 0.050(2) 0.009(2) -0.001(2) 0.043(2) -0.003(2) 0.043(2)
O(20) 0.0624(14) -0.0095(13) -0.0064(12) 0.047(2) 0.0105(13) 0.0564(14)
N(21) 0.048(2) -0.0033(15) -0.0016(13) 0.054(2) 0.0057(14) 0.0317(14)
O(W) 0.061(2) 0.002(2) 0.007(2) 0.073(2) -0.001(2) 0.110(3)

loop_
_atom_site_label
_atom_site_occupancy
_atom_site_fract_x
_atom_site_fract_y
_atom_site_fract_z
_atom_site_U_iso_or_equiv
_atom_site_thermal_displace_type
_atom_site_calc_flag
_atom_site_type_symbol
C(1) 1 0.3707(3) -0.1380(8) 0.1503(2) 0.0631(11) Uani d C
C(2) 1 0.4296(3) 0.0510(6) 0.13291(13) 0.0469(8) Uani d C
C(3) 1 0.4193(2) 0.0900(6) 0.07428(12) 0.0406(7) Uani d C
C(4) 1 0.3490(3) -0.0524(6) 0.03503(15) 0.0507(9) Uani d C
C(5) 1 0.2889(3) -0.2354(7) 0.0529(2) 0.0629(10) Uani d C
C(6) 1 0.3003(4) -0.2774(9) 0.1107(2) 0.0726(12) Uani d C
S(7) 1 0.51281(8) 0.2452(2) 0.18285(3) 0.0611(3) Uani d S
C(8) 1 0.6221(3) 0.3032(6) 0.14342(13) 0.0490(9) Uani d C
C(9) 1 0.6998(3) 0.0850(6) 0.14310(12) 0.0424(8) Uani d C
O(10) 1 0.7704(2) 0.1441(5) 0.10452(9) 0.0559(7) Uani d O
C(11) 1 0.7680(2) 0.0331(5) 0.20294(12) 0.0389(7) Uani d C
C(12) 1 0.8613(3) 0.1702(6) 0.22688(13) 0.0465(9) Uani d C
C(13) 1 0.9238(3) 0.1269(7) 0.28159(14) 0.0503(9) Uani d C
C(14) 1 0.8940(2) -0.0593(6) 0.31299(13) 0.0427(8) Uani d C
C(15) 1 0.8016(3) -0.1992(6) 0.29022(14) 0.0481(8) Uani d C
C(16) 1 0.7391(3) -0.1500(6) 0.23560(14) 0.0453(8) Uani d C
O(17) 1 0.9610(2) -0.0894(5) 0.36715(9) 0.0624(7) Uani d O
C(18) 1 0.9391(5) -0.2907(12) 0.3999(2) 0.085(2) Uani d C
C(19) 1 0.5695(3) 0.3929(6) 0.08361(13) 0.0465(8) Uani d C
O(20) 1 0.6102(2) 0.5648(4) 0.06268(9) 0.0583(6) Uani d O
N(21) 1 0.4780(2) 0.2772(5) 0.05461(11) 0.0460(7) Uani d N
O(W) 1 0.8444(3) -0.3016(6) 0.0797(2) 0.0830(10) Uani d O
H(1) 1 0.3796(27) -0.1684(61) 0.1922(15) 0.067(10) Uiso d H
H(4) 1 0.3472(23) -0.0195(54) -0.0048(13) 0.047(8) Uiso d H
H(5) 1 0.2401(31) -0.3408(69) 0.0238(16) 0.085(13) Uiso d H
H(6) 1 0.2616(32) -0.4143(79) 0.1226(17) 0.093(14) Uiso d H
H(8) 1 0.6682(25) 0.4295(60) 0.1602(13) 0.054(10) Uiso d H
H(9) 1 0.6519(22) -0.0537(51) 0.1291(11) 0.033(7) Uiso d H
H(10) 1 0.8017(32) 0.0140(77) 0.0988(16) 0.078(15) Uiso d H
H(12) 1 0.8845(23) 0.2941(52) 0.2076(12) 0.040(9) Uiso d H
H(13) 1 0.9890(25) 0.2178(54) 0.2971(13) 0.051(9) Uiso d H
H(15) 1 0.7845(27) -0.3294(64) 0.3093(14) 0.063(11) Uiso d H
H(16) 1 0.6759(26) -0.2416(59) 0.2228(13) 0.058(10) Uiso d H
H(18A) 1 0.8588(42) -0.2817(87) 0.4065(20) 0.122(18) Uiso d H
H(18B) 1 0.9451(40) -0.4347(95) 0.3789(20) 0.118(21) Uiso d H
H(18C) 1 0.9978(37) -0.2778(79) 0.4344(20) 0.110(15) Uiso d H
H(21) 1 0.4537(25) 0.3163(57) 0.0214(14) 0.047(10) Uiso d H
H(W1) 1 0.7812(45) -0.3813(99) 0.0771(22) 0.129(22) Uiso d H
H(W2) 1 0.8880(42) -0.3816(98) 0.0970(22) 0.113(24) Uiso d H

loop_
_geom_angle_atom_site_label_1
_geom_angle_atom_site_label_2
_geom_angle_atom_site_label_3
_geom_angle
_geom_angle_publ_flag
C(6) C(1) C(2) 120.9(3) yes
C(6) C(1) H(1) 121.(2) ?
C(2) C(1) H(1) 119.(2) ?
C(1) C(2) C(3) 118.6(3) yes
C(1) C(2) S(7) 121.7(3) yes
C(3) C(2) S(7) 119.7(3) yes
C(4) C(3) C(2) 119.9(3) yes
C(4) C(3) N(21) 119.4(3) yes
C(2) C(3) N(21) 120.7(3) yes
C(3) C(4) C(5) 120.9(3) yes
C(3) C(4) H(4) 116.0(18) ?
C(5) C(4) H(4) 123.1(18) ?
C(6) C(5) C(4) 119.5(4) yes
C(6) C(5) H(5) 121.(2) ?
C(4) C(5) H(5) 120.(2) ?
C(1) C(6) C(5) 120.2(4) yes
C(1) C(6) H(6) 121.(2) ?
C(5) C(6) H(6) 118.(2) ?
C(19) C(8) C(9) 113.0(3) yes
C(19) C(8) S(7) 110.2(2) yes
C(9) C(8) S(7) 111.8(2) yes
C(19) C(8) H(8) 103.8(19) ?
C(9) C(8) H(8) 107.4(19) ?
S(7) C(8) H(8) 110.3(19) ?
O(10) C(9) C(11) 112.1(2) yes
O(10) C(9) C(8) 105.5(3) yes
C(11) C(9) C(8) 110.8(2) yes
O(10) C(9) H(9) 110.8(15) ?
C(11) C(9) H(9) 109.0(15) ?
C(8) C(9) H(9) 108.5(15) ?
C(16) C(11) C(12) 117.8(3) yes
C(16) C(11) C(9) 121.6(3) yes
C(12) C(11) C(9) 120.7(3) yes
C(13) C(12) C(11) 121.5(3) yes
C(13) C(12) H(12) 116.5(18) ?
C(11) C(12) H(12) 122.0(18) ?
C(14) C(13) C(12) 119.6(3) yes
C(14) C(13) H(13) 119.4(18) ?
C(12) C(13) H(13) 120.9(18) ?
C(15) C(14) O(17) 124.1(3) yes
C(15) C(14) C(13) 120.2(3) yes
O(17) C(14) C(13) 115.7(3) yes
C(14) C(15) C(16) 119.2(3) yes
C(14) C(15) H(15) 121.(2) ?
C(16) C(15) H(15) 120.(2) ?
C(11) C(16) C(15) 121.8(3) yes
C(11) C(16) H(16) 122.(2) ?
C(15) C(16) H(16) 117.(2) ?
O(17) C(18) H(18A) 110.(3) ?
O(17) C(18) H(18B) 110.(3) ?
H(18A) C(18) H(18B) 108.(4) ?
O(17) C(18) H(18C) 103.(3) ?
H(18A) C(18) H(18C) 115.(4) ?
H(18B) C(18) H(18C) 113.(4) ?
O(20) C(19) N(21) 121.8(3) yes
O(20) C(19) C(8) 121.2(3) yes
N(21) C(19) C(8) 117.1(3) yes
C(19) N(21) C(3) 127.7(3) yes
C(19) N(21) H(21) 117.(2) ?
C(3) N(21) H(21) 115.(2) ?
C(9) O(10) H(10) 105.(3) ?
C(14) O(17) C(18) 118.0(3) yes
H(W1) O(W) H(W2) 103.(5) ?
C(2) S(7) C(8) 97.7(2) yes

loop_
_geom_bond_atom_site_label_1
_geom_bond_atom_site_label_2
_geom_bond_site_symmetry_2
_geom_bond_distance
_geom_bond_publ_flag
C(1) C(6) . 1.368(6) yes
C(1) C(2) . 1.387(5) yes
C(1) H(1) . 1.00(3) ?
C(2) C(3) . 1.391(4) yes
C(2) S(7) . 1.758(3) yes
C(3) C(4) . 1.374(4) yes
C(3) N(21) . 1.402(4) yes
C(4) C(5) . 1.375(5) yes
C(4) H(4) . 0.96(3) ?
C(5) C(6) . 1.374(5) yes
C(5) H(5) . 1.00(4) ?
C(6) H(6) . 0.97(4) ?
C(8) C(19) . 1.514(4) yes
C(8) C(9) . 1.543(4) yes
C(8) S(7) . 1.804(4) yes
C(8) H(8) . 0.94(3) ?
C(9) O(10) . 1.418(4) yes
C(9) C(11) . 1.510(4) yes
C(9) H(9) . 0.98(3) ?
C(11) C(16) . 1.378(4) yes
C(11) C(12) . 1.380(4) yes
C(12) C(13) . 1.378(4) yes
C(12) H(12) . 0.91(3) ?
C(13) C(14) . 1.376(4) yes
C(13) H(13) . 0.94(3) ?
C(14) C(15) . 1.375(4) yes
C(14) O(17) . 1.375(3) yes
C(15) C(16) . 1.382(4) yes
C(15) H(15) . 0.91(3) ?
C(16) H(16) . 0.91(3) ?
C(18) O(17) . 1.429(5) yes
C(18) H(18A) . 1.01(5) ?
C(18) H(18B) . 0.96(5) ?
C(18) H(18C) . 0.96(5) ?
C(19) O(20) . 1.234(4) yes
C(19) N(21) . 1.337(4) yes
N(21) H(21) . 0.81(3) ?
O(10) H(10) . 0.85(4) ?
O(W) H(W1) . 0.87(5) ?
O(W) H(W2) . 0.74(5) ?

loop_
_geom_torsion_atom_site_label_1
_geom_torsion_atom_site_label_2
_geom_torsion_atom_site_label_3
_geom_torsion_atom_site_label_4
_geom_torsion
_geom_torsion_publ_flag
C(6) C(1) C(2) C(3) -2.7(5) ?
C(6) C(1) C(2) S(7) 175.5(3) ?
C(1) C(2) C(3) C(4) 2.1(5) ?
S(7) C(2) C(3) C(4) -176.1(2) ?
C(1) C(2) C(3) N(21) -179.4(3) ?
S(7) C(2) C(3) N(21) 2.4(4) yes
C(2) C(3) C(4) C(5) -0.6(5) ?
N(21) C(3) C(4) C(5) -179.1(3) ?
C(3) C(4) C(5) C(6) -0.5(6) ?
C(2) C(1) C(6) C(5) 1.6(6) ?
C(4) C(5) C(6) C(1) 0.0(6) ?
C(19) C(8) C(9) O(10) 47.2(4) ?
S(7) C(8) C(9) O(10) 172.1(2) yes
C(19) C(8) C(9) C(11) 168.7(3) yes
S(7) C(8) C(9) C(11) -66.4(3) ?
O(10) C(9) C(11) C(16) -139.7(3) ?
C(8) C(9) C(11) C(16) 102.7(4) ?
O(10) C(9) C(11) C(12) 40.8(4) ?
C(8) C(9) C(11) C(12) -76.7(4) ?
C(16) C(11) C(12) C(13) -0.1(5) ?
C(9) C(11) C(12) C(13) 179.4(3) ?
C(11) C(12) C(13) C(14) 1.0(5) ?
C(12) C(13) C(14) C(15) -0.9(5) ?
C(12) C(13) C(14) O(17) -180.0(3) ?
O(17) C(14) C(15) C(16) 178.9(3) ?
C(13) C(14) C(15) C(16) -0.2(5) ?
C(12) C(11) C(16) C(15) -1.0(5) ?
C(9) C(11) C(16) C(15) 179.6(3) ?
C(14) C(15) C(16) C(11) 1.1(5) ?
C(9) C(8) C(19) O(20) -98.9(4) yes
S(7) C(8) C(19) O(20) 135.2(3) ?
C(9) C(8) C(19) N(21) 80.8(4) ?
S(7) C(8) C(19) N(21) -45.1(4) yes
O(20) C(19) N(21) C(3) -175.8(3) ?
C(8) C(19) N(21) C(3) 4.5(5) yes
C(4) C(3) N(21) C(19) -161.3(3) ?
C(2) C(3) N(21) C(19) 20.3(5) yes
C(15) C(14) O(17) C(18) 5.5(5) ?
C(13) C(14) O(17) C(18) -175.4(4) ?
C(1) C(2) S(7) C(8) 146.2(3) ?
C(3) C(2) S(7) C(8) -35.7(3) yes
C(19) C(8) S(7) C(2) 54.7(3) yes
C(9) C(8) S(7) C(2) -71.8(2) ?
